data_4314850
loop_
_publ_author_name
'Jun Yan'
'De-Liang Long'
'Haralampos N. Miras'
'Leroy Cronin'

_publ_section_title
;
 Cation Controlled Assembly and Transformation of Mono- and Bi-Sulfite
 Templated Dawson-Type Polyoxotungstates
;
_journal_name_full 'Inorganic Chemistry'
_journal_page_first 1819
_journal_page_last 1825
_journal_paper_doi 10.1021/ic9021646
_journal_volume 49
_journal_year 2010
_chemical_formula_moiety '6(C6 H16 N O3 +), (H2 O60 S1 W18 6-)'
_chemical_formula_sum 'C36 H98 N6 O78 S W18'
_chemical_formula_weight 5204.56
_chemical_name_systematic
;
 ?
;
_space_group_IT_number 2
_symmetry_cell_setting triclinic
_symmetry_space_group_name_Hall '-P 1'
_symmetry_space_group_name_H-M 'P -1'
_atom_sites_solution_hydrogens geom
_atom_sites_solution_primary direct
_atom_sites_solution_secondary difmap
_audit_creation_method SHELXL-97
_cell_angle_alpha 63.971(1)
_cell_angle_beta 76.702(2)
_cell_angle_gamma 82.723(2)
_cell_formula_units_Z 1
_cell_length_a 13.4468(3)
_cell_length_b 13.9726(4)
_cell_length_c 14.3083(4)
_cell_measurement_reflns_used 24829
_cell_measurement_temperature 150(2)
_cell_measurement_theta_max 26.022
_cell_measurement_theta_min 1.51
_cell_volume 2349.88(11)
_computing_cell_refinement 'HKL Scalepack (Otwinowski & Minor 1997)'
_computing_data_collection 'Collect (Nonius BV, 1997-2000)'
_computing_data_reduction 'HKL Denzo and Scalepack (Otwinowski & Minor 1997)'
_computing_molecular_graphics 'WinGX, (Farrugia, 1999)'
_computing_publication_material 'WinGX, (Farrugia, 1999)'
_computing_structure_refinement 'SHELXL-97 (Sheldrick, 1997)'
_computing_structure_solution 'SHELXL-97 (Sheldrick, 1997)'
_diffrn_ambient_temperature 150(2)
_diffrn_measured_fraction_theta_full 0.999
_diffrn_measured_fraction_theta_max 0.999
_diffrn_measurement_device_type 'Bruker Nonius Kappa CCD'
_diffrn_measurement_method '\w scans'
_diffrn_radiation_monochromator graphite
_diffrn_radiation_source 'fine-focus sealed tube'
_diffrn_radiation_type MoK\a
_diffrn_radiation_wavelength 0.71073
_diffrn_reflns_av_R_equivalents 0.0823
_diffrn_reflns_av_sigmaI/netI 0.0573
_diffrn_reflns_limit_h_max 16
_diffrn_reflns_limit_h_min -16
_diffrn_reflns_limit_k_max 17
_diffrn_reflns_limit_k_min -15
_diffrn_reflns_limit_l_max 17
_diffrn_reflns_limit_l_min 0
_diffrn_reflns_number 34817
_diffrn_reflns_theta_full 25.99
_diffrn_reflns_theta_max 25.99
_diffrn_reflns_theta_min 1.56
_diffrn_standards_decay_% none
_exptl_absorpt_coefficient_mu 22.063
_exptl_absorpt_correction_T_max 0.2713
_exptl_absorpt_correction_T_min 0.0959
_exptl_absorpt_correction_type gaussian
_exptl_absorpt_process_details
;
  P. Coppens, L. Leiserowitz, D Rabinovich, Acta Cryst.
   (1965), 18, 1035-1038
;
_exptl_crystal_colour colourless
_exptl_crystal_density_diffrn 3.678
_exptl_crystal_density_meas ?
_exptl_crystal_density_method 'not measured'
_exptl_crystal_description block
_exptl_crystal_F_000 2328
_exptl_crystal_size_max 0.20
_exptl_crystal_size_mid 0.15
_exptl_crystal_size_min 0.08
_refine_diff_density_max 5.18
_refine_diff_density_min -2.93
_refine_diff_density_rms 0.33
_refine_ls_extinction_coef none
_refine_ls_extinction_method none
_refine_ls_goodness_of_fit_ref 1.054
_refine_ls_hydrogen_treatment riding
_refine_ls_matrix_type full
_refine_ls_number_parameters 634
_refine_ls_number_reflns 9225
_refine_ls_number_restraints 45
_refine_ls_restrained_S_all 1.051
_refine_ls_R_factor_all 0.0618
_refine_ls_R_factor_gt 0.0452
_refine_ls_shift/su_max 0.002
_refine_ls_shift/su_mean 0.000
_refine_ls_structure_factor_coef Fsqd
_refine_ls_weighting_details 'calc w=1/[\s^2^(Fo^2^)+(0.0456P)^2^+31.3589P] where P=(Fo^2^+2Fc^2^)/3'
_refine_ls_weighting_scheme calc
_refine_ls_wR_factor_gt 0.1023
_refine_ls_wR_factor_ref 0.1088
_reflns_number_gt 7457
_reflns_number_total 9225
_reflns_threshold_expression >2\s(I)
_cod_data_source_file ic9021646_si_002_1.cif
_cod_data_source_block compound1
_cod_depositor_comments
;
The following automatic conversions were performed:

'_symmetry_cell_setting' value 'Triclinic' changed to 'triclinic'
according to the built-in table from CIF Core dictionary named
'cif_core.dic' version 2.4.1 from 2010-06-29.

Automatic conversion script
Id: cif_fix_values 1646 2011-03-28 12:23:43Z adriana 

The following automatic conversions were performed:

'_exptl_crystal_density_meas' value 'none' was changed to '?' - the
value is perceived as not measured.

Automatic conversion script
Id: cif_fix_values 3008 2015-01-20 13:52:24Z robertas 
;
_cod_database_code 4314850

loop_
_symmetry_equiv_pos_as_xyz
'x, y, z'
'-x, -y, -z'

loop_
_atom_site_label
_atom_site_type_symbol
_atom_site_fract_x
_atom_site_fract_y
_atom_site_fract_z
_atom_site_U_iso_or_equiv
_atom_site_adp_type
_atom_site_occupancy
_atom_site_symmetry_multiplicity
_atom_site_calc_flag
_atom_site_refinement_flags
_atom_site_disorder_assembly
_atom_site_disorder_group
W1 W 0.78076(2) 0.00600(2) 0.69385(2) 0.03203(9) Uani 1 1 d . . .
W2 W 0.75760(2) -0.26152(2) 0.91494(2) 0.02789(8) Uani 1 1 d . . .
W3 W 0.88607(2) -0.05028(2) 0.92836(2) 0.02563(7) Uani 1 1 d . . .
W4 W 0.59734(2) -0.29665(2) 1.14761(2) 0.02875(8) Uani 1 1 d . . .
W5 W 0.72391(2) -0.08171(2) 1.15962(2) 0.02863(8) Uani 1 1 d . . .
W6 W 0.74733(2) 0.15963(2) 0.95596(2) 0.02808(8) Uani 1 1 d . . .
W7 W 0.63994(2) 0.21510(2) 0.71841(2) 0.03090(9) Uani 1 1 d . . .
W8 W 0.52486(2) 0.02009(2) 0.70990(2) 0.03164(8) Uani 1 1 d . . .
W9 W 0.50030(2) -0.25067(2) 0.93540(2) 0.03245(8) Uani 1 1 d . . .
S S 0.6015(2) -0.0334(2) 0.9472(2) 0.0168(8) Uani 0.50 1 d P . .
O1 O 0.8720(4) 0.0111(5) 0.5872(4) 0.0431(17) Uani 1 1 d . . .
O2 O 0.8452(4) -0.3500(4) 0.8869(4) 0.0376(15) Uani 1 1 d . . .
O3 O 1.0144(3) -0.0690(4) 0.9053(4) 0.0340(15) Uani 1 1 d . . .
O4 O 0.5929(4) -0.4078(4) 1.2609(5) 0.049(2) Uani 1 1 d . . .
O5 O 0.7569(4) -0.1255(4) 1.2808(4) 0.0410(16) Uani 1 1 d . . .
O6 O 0.7944(4) 0.2718(4) 0.9460(5) 0.0430(16) Uani 1 1 d . . .
O7 O 0.6485(4) 0.3456(4) 0.6342(5) 0.050(2) Uani 1 1 d . . .
O8 O 0.4628(5) 0.0307(4) 0.6143(4) 0.0504(17) Uani 1 1 d . . .
O9 O 0.4334(4) -0.3295(4) 0.9098(4) 0.0491(17) Uani 1 1 d . . .
O10 O 0.7659(3) -0.1440(4) 0.7801(3) 0.0287(13) Uani 1 1 d . . .
O11 O 0.8415(4) -0.1815(4) 0.9438(4) 0.0358(15) Uani 1 1 d . . .
O12 O 0.8582(4) 0.0075(4) 0.7888(4) 0.0384(17) Uani 1 1 d . . .
O13 O 0.7141(4) -0.3403(4) 1.0640(4) 0.0348(15) Uani 1 1 d . . .
O14 O 0.8548(4) -0.1019(4) 1.0784(4) 0.0307(14) Uani 1 1 d . . .
O15 O 0.8722(4) 0.0924(4) 0.9148(4) 0.0329(15) Uani 1 1 d . . .
O16 O 0.7543(4) 0.1568(4) 0.6497(4) 0.0375(16) Uani 1 1 d . . .
O17 O 0.6611(4) 0.0041(4) 0.6418(4) 0.0351(15) Uani 1 1 d . . .
O18 O 0.6357(4) -0.2989(4) 0.8919(4) 0.0349(15) Uani 1 1 d . . .
O19 O 0.7542(3) 0.0643(4) 1.1016(4) 0.0292(13) Uani 1 1 d . . .
O20 O 0.7167(4) 0.2054(4) 0.8200(4) 0.0301(14) Uani 1 1 d . . .
O21 O 0.5537(4) 0.1697(4) 0.6561(4) 0.0357(15) Uani 1 1 d . . .
O22 O 0.5185(4) -0.1258(4) 0.8015(4) 0.0317(14) Uani 1 1 d . . .
O23 O 0.5151(3) -0.3398(3) 1.0772(4) 0.0301(14) Uani 1 1 d . . .
O24 O 0.6842(3) -0.2107(4) 1.1648(4) 0.0293(14) Uani 1 1 d . . .
O25 O 0.4152(3) 0.0459(4) 0.8109(4) 0.0314(14) Uani 1 1 d . . .
O26 O 0.6064(4) 0.1762(4) 1.0082(3) 0.0300(14) Uani 1 1 d . . .
O27 O 0.5190(4) 0.2186(4) 0.8189(4) 0.0327(14) Uani 1 1 d . . .
O28 O 0.6308(4) 0.0270(4) 0.8148(4) 0.0367(15) Uani 1 1 d . . .
O29 O 0.6133(3) -0.1623(4) 0.9731(4) 0.0340(14) Uani 1 1 d . . .
O30 O 0.7036(4) -0.0097(4) 0.9825(4) 0.0334(15) Uani 1 1 d . . .
O31 O 0.8724(5) 0.4333(5) 0.4488(4) 0.054(2) Uani 1 1 d . . .
H31 H 0.8700 0.3734 0.4490 0.081 Uiso 1 1 calc R . .
O32 O 1.0277(6) 0.4890(5) 0.2011(7) 0.090(3) Uani 1 1 d . . .
H32 H 1.0852 0.4964 0.2105 0.135 Uiso 1 1 calc R . .
O33 O 1.0894(5) 0.6141(5) 0.3627(5) 0.057(2) Uani 1 1 d . . .
H33 H 1.0498 0.5628 0.3970 0.086 Uiso 1 1 calc R . .
O34 O 0.7774(6) 0.7643(5) 0.4954(6) 0.075(3) Uani 1 1 d . . .
H34 H 0.8025 0.8085 0.4341 0.112 Uiso 1 1 calc R . .
O35 O 0.7853(7) 0.5074(7) 0.7190(9) 0.140(5) Uani 1 1 d . . .
H35 H 0.7797 0.5160 0.6586 0.209 Uiso 1 1 calc R . .
O36 O 0.5820(7) 0.6518(7) 0.4589(8) 0.107(4) Uani 1 1 d . . .
H36 H 0.6183 0.5981 0.4594 0.161 Uiso 1 1 calc R . .
N1 N 0.9194(4) 0.6260(5) 0.2791(4) 0.0316(18) Uani 1 1 d . . .
H1 H 0.9619 0.5675 0.3089 0.038 Uiso 1 1 calc R . .
N2 N 0.6157(6) 0.6500(6) 0.6491(5) 0.052(2) Uani 1 1 d . . .
H2 H 0.6602 0.6298 0.6002 0.062 Uiso 1 1 calc R . .
C11 C 0.8218(6) 0.6112(7) 0.3582(6) 0.046(3) Uani 1 1 d . . .
H11A H 0.7680 0.6591 0.3225 0.055 Uiso 1 1 calc R . .
H11B H 0.8313 0.6313 0.4138 0.055 Uiso 1 1 calc R . .
C12 C 0.7878(7) 0.4988(7) 0.4088(8) 0.054(3) Uani 1 1 d . . .
H12A H 0.7281 0.4889 0.4671 0.065 Uiso 1 1 calc R . .
H12B H 0.7685 0.4805 0.3560 0.065 Uiso 1 1 calc R . .
C13 C 0.9008(5) 0.6238(6) 0.1810(5) 0.037(2) Uani 1 1 d . . .
H13A H 0.8807 0.6963 0.1325 0.044 Uiso 1 1 calc R . .
H13B H 0.8439 0.5760 0.2001 0.044 Uiso 1 1 calc R . .
C14 C 0.9952(8) 0.5854(7) 0.1255(8) 0.069(3) Uani 1 1 d . . .
H14A H 0.9795 0.5745 0.0667 0.083 Uiso 1 1 calc R . .
H14B H 1.0494 0.6385 0.0960 0.083 Uiso 1 1 calc R . .
C15 C 0.9749(6) 0.7216(6) 0.2532(6) 0.035(2) Uani 1 1 d . . .
H15A H 0.9253 0.7826 0.2417 0.042 Uiso 1 1 calc R . .
H15B H 1.0244 0.7377 0.1856 0.042 Uiso 1 1 calc R . .
C16 C 1.0309(6) 0.7127(6) 0.3354(6) 0.044(2) Uani 1 1 d . . .
H16A H 1.0767 0.7734 0.3071 0.052 Uiso 1 1 calc R . .
H16B H 0.9821 0.7129 0.3987 0.052 Uiso 1 1 calc R . .
C21 C 0.6664(11) 0.7437(8) 0.6491(8) 0.084(4) Uani 1 1 d . . .
H21A H 0.6134 0.7844 0.6787 0.101 Uiso 1 1 calc R . .
H21B H 0.7170 0.7145 0.6960 0.101 Uiso 1 1 calc R . .
C22 C 0.7162(10) 0.8143(8) 0.5462(9) 0.076(4) Uani 1 1 d . . .
H22A H 0.6639 0.8560 0.5041 0.091 Uiso 1 1 calc R . .
H22B H 0.7562 0.8650 0.5529 0.091 Uiso 1 1 calc R . .
C23 C 0.6099(9) 0.5575(10) 0.7520(8) 0.084(5) Uani 1 1 d . . .
H23A H 0.5825 0.5832 0.8076 0.101 Uiso 1 1 calc R . .
H23B H 0.5586 0.5097 0.7569 0.101 Uiso 1 1 calc R . .
C24 C 0.6981(9) 0.4956(10) 0.7781(12) 0.109(7) Uani 1 1 d . . .
H24A H 0.7079 0.4991 0.8430 0.131 Uiso 1 1 calc R . .
H24B H 0.6801 0.4213 0.7997 0.131 Uiso 1 1 calc R . .
C25 C 0.5136(9) 0.6770(18) 0.6129(12) 0.180(10) Uani 1 1 d . . .
H25A H 0.4570 0.6528 0.6754 0.216 Uiso 1 1 calc R . .
H25B H 0.5055 0.7552 0.5732 0.216 Uiso 1 1 calc R . .
C26 C 0.5094(11) 0.6234(12) 0.5435(10) 0.150(6) Uani 1 1 d . . .
H26A H 0.5145 0.5452 0.5850 0.180 Uiso 1 1 calc R . .
H26B H 0.4424 0.6404 0.5213 0.180 Uiso 1 1 calc R . .
O37 O 0.1045(7) 0.7490(7) 0.5656(7) 0.057(3) Uiso 0.586(5) 1 d PD A 1
H37 H 0.1516 0.7198 0.5996 0.086 Uiso 0.586(5) 1 calc PR A 1
O38 O 0.3178(9) 0.8515(6) 0.5855(8) 0.066(3) Uiso 0.586(5) 1 d PD A 1
H38 H 0.2905 0.8599 0.5351 0.098 Uiso 0.586(5) 1 calc PR A 1
O39 O 0.2345(8) 0.5751(6) 0.8044(6) 0.045(3) Uiso 0.586(5) 1 d PD A 1
H39 H 0.2981 0.5639 0.7965 0.068 Uiso 0.586(5) 1 calc PR A 1
N3 N 0.1438(5) 0.7707(6) 0.7375(6) 0.044(3) Uiso 0.586(5) 1 d PD A 1
H3 H 0.1824 0.7393 0.6949 0.053 Uiso 0.586(5) 1 calc PR A 1
C31 C 0.0525(7) 0.8315(7) 0.6905(8) 0.056(4) Uiso 0.586(5) 1 d PD A 1
H31A H 0.0706 0.9058 0.6407 0.068 Uiso 0.586(5) 1 calc PR A 1
H31B H -0.0048 0.8330 0.7474 0.068 Uiso 0.586(5) 1 calc PR A 1
C32 C 0.0210(9) 0.7740(8) 0.6312(8) 0.069(5) Uiso 0.586(5) 1 d PD A 1
H32A H -0.0135 0.7075 0.6838 0.083 Uiso 0.586(5) 1 calc PR A 1
H32B H -0.0286 0.8201 0.5875 0.083 Uiso 0.586(5) 1 calc PR A 1
C33 C 0.2082(8) 0.8468(8) 0.7454(7) 0.051(4) Uiso 0.586(5) 1 d PD A 1
H33A H 0.2572 0.8061 0.7923 0.061 Uiso 0.586(5) 1 calc PR A 1
H33B H 0.1639 0.8918 0.7766 0.061 Uiso 0.586(5) 1 calc PR A 1
C34 C 0.2672(11) 0.9181(8) 0.6336(7) 0.056(4) Uiso 0.586(5) 1 d PD A 1
H34A H 0.2191 0.9680 0.5903 0.067 Uiso 0.586(5) 1 calc PR A 1
H34B H 0.3175 0.9603 0.6393 0.067 Uiso 0.586(5) 1 calc PR A 1
C35 C 0.1085(7) 0.6859(9) 0.8488(8) 0.051(4) Uiso 0.586(5) 1 d PD A 1
H35A H 0.0537 0.6445 0.8493 0.061 Uiso 0.586(5) 1 calc PR A 1
H35B H 0.0808 0.7197 0.8978 0.061 Uiso 0.586(5) 1 calc PR A 1
C36 C 0.2010(8) 0.6112(7) 0.8852(7) 0.038(3) Uiso 0.586(5) 1 d PD A 1
H36A H 0.2551 0.6505 0.8891 0.046 Uiso 0.586(5) 1 calc PR A 1
H36B H 0.1802 0.5511 0.9552 0.046 Uiso 0.586(5) 1 calc PR A 1
O37' O 0.0511(13) 0.6958(7) 0.6568(12) 0.072(5) Uiso 0.414(5) 1 d PD A 2
H37' H 0.0267 0.6489 0.7168 0.108 Uiso 0.414(5) 1 calc PR A 2
O38' O 0.3120(10) 0.7789(6) 0.5768(8) 0.040(3) Uiso 0.414(5) 1 d PD A 2
H38' H 0.3661 0.7418 0.5749 0.060 Uiso 0.414(5) 1 calc PR A 2
O39' O 0.2477(11) 0.5815(11) 0.8299(11) 0.080(6) Uiso 0.414(5) 1 d PD A 2
H39' H 0.2919 0.5442 0.8651 0.120 Uiso 0.414(5) 1 calc PR A 2
N3' N 0.1628(5) 0.7888(7) 0.7338(6) 0.022(3) Uiso 0.414(5) 1 d PD A 2
H3' H 0.1823 0.7403 0.7041 0.026 Uiso 0.414(5) 1 calc PR A 2
C31' C 0.0476(7) 0.8023(12) 0.7476(8) 0.046(5) Uiso 0.414(5) 1 d PD A 2
H31C H 0.0252 0.8717 0.7496 0.055 Uiso 0.414(5) 1 calc PR A 2
H31D H 0.0147 0.7448 0.8146 0.055 Uiso 0.414(5) 1 calc PR A 2
C32' C 0.0178(13) 0.7970(8) 0.6518(9) 0.054(6) Uiso 0.414(5) 1 d PD A 2
H32C H -0.0572 0.8061 0.6565 0.065 Uiso 0.414(5) 1 calc PR A 2
H32D H 0.0515 0.8535 0.5844 0.065 Uiso 0.414(5) 1 calc PR A 2
C33' C 0.2199(8) 0.8893(9) 0.6600(14) 0.056(6) Uiso 0.414(5) 1 d PD A 2
H33C H 0.2284 0.9294 0.6999 0.067 Uiso 0.414(5) 1 calc PR A 2
H33D H 0.1812 0.9353 0.6041 0.067 Uiso 0.414(5) 1 calc PR A 2
C34' C 0.3261(9) 0.8575(8) 0.6092(11) 0.048(6) Uiso 0.414(5) 1 d PD A 2
H34C H 0.3580 0.9206 0.5474 0.057 Uiso 0.414(5) 1 calc PR A 2
H34D H 0.3717 0.8290 0.6614 0.057 Uiso 0.414(5) 1 calc PR A 2
C35' C 0.1908(12) 0.7380(7) 0.8424(8) 0.036(4) Uiso 0.414(5) 1 d PD A 2
H35C H 0.1494 0.7715 0.8875 0.043 Uiso 0.414(5) 1 calc PR A 2
H35D H 0.2639 0.7492 0.8356 0.043 Uiso 0.414(5) 1 calc PR A 2
C36' C 0.1709(14) 0.6169(8) 0.8945(13) 0.070(8) Uiso 0.414(5) 1 d PD A 2
H36C H 0.1795 0.5830 0.9693 0.084 Uiso 0.414(5) 1 calc PR A 2
H36D H 0.1017 0.6030 0.8912 0.084 Uiso 0.414(5) 1 calc PR A 2

loop_
_atom_site_aniso_label
_atom_site_aniso_U_11
_atom_site_aniso_U_22
_atom_site_aniso_U_33
_atom_site_aniso_U_23
_atom_site_aniso_U_13
_atom_site_aniso_U_12
W1 0.02838(14) 0.04227(15) 0.01932(12) -0.00794(11) -0.00528(11) 0.00153(13)
W2 0.02439(13) 0.02976(12) 0.03202(13) -0.01450(10) -0.00867(11) 0.00176(11)
W3 0.01536(12) 0.03329(12) 0.02996(12) -0.01308(10) -0.00750(10) -0.00230(10)
W4 0.02461(13) 0.02710(13) 0.02556(13) -0.00323(10) -0.00562(11) 0.00112(11)
W5 0.02164(13) 0.04095(13) 0.02581(12) -0.01583(10) -0.01011(10) 0.00692(11)
W6 0.01703(12) 0.03104(12) 0.03927(14) -0.01594(10) -0.00642(10) -0.00579(10)
W7 0.02068(13) 0.03281(14) 0.02345(13) 0.00130(11) -0.00182(11) -0.00163(12)
W8 0.02332(13) 0.04948(15) 0.02641(12) -0.01974(11) -0.00730(10) 0.00260(12)
W9 0.02162(13) 0.04284(13) 0.04142(14) -0.02602(10) -0.00354(11) -0.00407(11)
S 0.0101(12) 0.0207(13) 0.0169(12) -0.0035(10) -0.0037(10) -0.0056(11)
O1 0.026(2) 0.074(3) 0.029(2) -0.020(2) -0.012(2) 0.009(2)
O2 0.037(3) 0.033(2) 0.048(3) -0.0191(19) -0.017(2) 0.005(2)
O3 0.008(2) 0.046(2) 0.051(3) -0.024(2) -0.0043(19) 0.0003(19)
O4 0.030(3) 0.048(3) 0.051(3) -0.007(3) -0.004(3) -0.003(3)
O5 0.038(3) 0.066(3) 0.026(2) -0.025(2) -0.0179(19) 0.013(2)
O6 0.029(3) 0.038(2) 0.069(3) -0.029(2) -0.011(2) -0.002(2)
O7 0.033(3) 0.042(3) 0.045(3) 0.005(3) -0.003(3) -0.002(3)
O8 0.058(3) 0.064(3) 0.044(2) -0.032(2) -0.030(2) 0.017(3)
O9 0.038(3) 0.064(3) 0.065(3) -0.043(2) -0.013(2) -0.006(3)
O10 0.016(2) 0.046(2) 0.034(2) -0.0276(17) -0.0022(17) -0.0033(19)
O11 0.032(3) 0.035(2) 0.037(3) -0.013(2) -0.009(2) 0.005(2)
O12 0.030(3) 0.040(3) 0.028(3) 0.001(2) -0.001(2) -0.007(2)
O13 0.029(2) 0.031(2) 0.040(3) -0.009(2) -0.015(2) 0.010(2)
O14 0.028(2) 0.033(2) 0.036(2) -0.0170(18) -0.0110(19) -0.001(2)
O15 0.022(2) 0.034(2) 0.036(2) -0.011(2) -0.004(2) -0.001(2)
O16 0.019(2) 0.054(3) 0.027(2) -0.010(2) 0.004(2) -0.002(2)
O17 0.029(3) 0.047(3) 0.022(2) -0.0122(19) -0.002(2) 0.005(2)
O18 0.033(3) 0.046(2) 0.028(2) -0.0221(18) 0.000(2) 0.003(2)
O19 0.015(2) 0.041(2) 0.036(2) -0.0195(18) -0.0108(18) 0.0055(19)
O20 0.023(2) 0.027(2) 0.030(2) -0.0016(19) -0.002(2) -0.0097(19)
O21 0.037(3) 0.043(3) 0.021(2) -0.0083(19) -0.010(2) 0.004(2)
O22 0.022(2) 0.044(2) 0.035(2) -0.0247(18) -0.0031(19) 0.001(2)
O23 0.018(2) 0.025(2) 0.040(3) -0.0113(18) 0.001(2) -0.0009(19)
O24 0.021(2) 0.035(2) 0.029(2) -0.0103(18) -0.0104(18) 0.0055(19)
O25 0.013(2) 0.041(2) 0.038(2) -0.0186(19) 0.0026(19) -0.0021(19)
O26 0.025(2) 0.042(2) 0.020(2) -0.0119(18) -0.0067(18) 0.006(2)
O27 0.019(2) 0.042(2) 0.036(2) -0.0153(19) -0.0039(19) -0.005(2)
O28 0.035(3) 0.037(2) 0.045(2) -0.0195(19) -0.020(2) 0.008(2)
O29 0.012(2) 0.065(3) 0.028(2) -0.022(2) -0.0013(18) -0.009(2)
O30 0.040(3) 0.030(2) 0.019(2) -0.0053(18) 0.003(2) 0.001(2)
O31 0.071(4) 0.048(3) 0.035(3) -0.005(2) -0.025(3) 0.002(3)
O32 0.067(5) 0.067(3) 0.148(6) -0.065(3) -0.006(4) 0.004(4)
O33 0.049(3) 0.062(3) 0.060(3) -0.024(3) -0.022(3) 0.017(3)
O34 0.074(5) 0.080(4) 0.076(4) -0.041(3) -0.002(4) -0.012(4)
O35 0.096(7) 0.092(6) 0.186(9) -0.055(6) 0.045(7) 0.002(5)
O36 0.105(6) 0.098(5) 0.131(6) -0.043(5) -0.056(5) -0.003(5)
N1 0.023(3) 0.037(3) 0.020(3) 0.004(2) -0.009(2) 0.002(3)
N2 0.064(5) 0.057(4) 0.026(3) -0.013(3) -0.004(3) 0.000(4)
C11 0.032(4) 0.062(5) 0.029(4) -0.010(4) 0.004(3) -0.002(4)
C12 0.043(5) 0.041(5) 0.047(5) 0.009(4) -0.009(4) 0.002(4)
C13 0.023(3) 0.055(4) 0.021(3) -0.001(3) 0.000(3) -0.023(3)
C14 0.062(5) 0.087(5) 0.072(5) -0.051(4) 0.026(5) -0.053(4)
C15 0.026(3) 0.040(4) 0.034(4) -0.006(3) -0.012(3) -0.003(3)
C16 0.032(4) 0.061(4) 0.047(4) -0.035(3) -0.005(3) 0.007(3)
C21 0.115(10) 0.085(5) 0.069(5) -0.055(4) 0.007(6) -0.026(6)
C22 0.087(8) 0.052(5) 0.087(7) -0.034(5) -0.004(6) -0.001(5)
C23 0.075(7) 0.100(8) 0.041(6) -0.005(6) -0.005(5) 0.016(7)
C24 0.057(7) 0.071(8) 0.123(11) 0.021(8) -0.007(8) -0.002(6)
C25 0.033(6) 0.37(2) 0.094(10) -0.078(12) -0.002(6) 0.056(10)
C26 0.147(8) 0.133(10) 0.091(8) 0.078(7) -0.085(6) -0.099(8)

loop_
_atom_type_symbol
_atom_type_description
_atom_type_scat_dispersion_real
_atom_type_scat_dispersion_imag
_atom_type_scat_source
W W -0.8490 6.8722 'International Tables Vol C Tables 4.2.6.8 and 6.1.1.4'
S S 0.1246 0.1234 'International Tables Vol C Tables 4.2.6.8 and 6.1.1.4'
O O 0.0106 0.0060 'International Tables Vol C Tables 4.2.6.8 and 6.1.1.4'
N N 0.0061 0.0033 'International Tables Vol C Tables 4.2.6.8 and 6.1.1.4'
C C 0.0033 0.0016 'International Tables Vol C Tables 4.2.6.8 and 6.1.1.4'
H H 0.0000 0.0000 'International Tables Vol C Tables 4.2.6.8 and 6.1.1.4'

loop_
_geom_angle_atom_site_label_1
_geom_angle_atom_site_label_2
_geom_angle_atom_site_label_3
_geom_angle
_geom_angle_site_symmetry_1
_geom_angle_site_symmetry_3
_geom_angle_publ_flag
O1 W1 O12 103.1(2) . . ?
O1 W1 O10 103.1(2) . . ?
O12 W1 O10 87.8(2) . . ?
O1 W1 O16 98.5(2) . . ?
O12 W1 O16 88.7(2) . . ?
O10 W1 O16 158.35(19) . . ?
O1 W1 O17 98.9(2) . . ?
O12 W1 O17 158.0(2) . . ?
O10 W1 O17 87.9(2) . . ?
O16 W1 O17 87.3(2) . . ?
O1 W1 O28 167.0(2) . . ?
O12 W1 O28 86.7(2) . . ?
O10 W1 O28 85.47(17) . . ?
O16 W1 O28 73.00(17) . . ?
O17 W1 O28 71.4(2) . . ?
O2 W2 O10 101.9(2) . . ?
O2 W2 O13 100.4(2) . . ?
O10 W2 O13 157.6(2) . . ?
O2 W2 O11 101.3(2) . . ?
O10 W2 O11 85.6(2) . . ?
O13 W2 O11 88.5(2) . . ?
O2 W2 O18 101.3(3) . . ?
O10 W2 O18 87.3(2) . . ?
O13 W2 O18 89.9(2) . . ?
O11 W2 O18 157.3(2) . . ?
O2 W2 O29 169.9(2) . . ?
O10 W2 O29 85.34(17) . . ?
O13 W2 O29 72.69(18) . . ?
O11 W2 O29 86.1(2) . . ?
O18 W2 O29 71.8(2) . . ?
O3 W3 O14 101.6(2) . . ?
O3 W3 O11 101.4(2) . . ?
O14 W3 O11 88.7(2) . . ?
O3 W3 O15 102.0(2) . . ?
O14 W3 O15 90.0(2) . . ?
O11 W3 O15 156.4(2) . . ?
O3 W3 O12 101.9(2) . . ?
O14 W3 O12 156.5(2) . . ?
O11 W3 O12 85.7(2) . . ?
O15 W3 O12 86.2(2) . . ?
O3 W3 O30 170.0(3) . . ?
O14 W3 O30 71.59(18) . . ?
O11 W3 O30 86.0(2) . . ?
O15 W3 O30 71.28(19) . . ?
O12 W3 O30 85.25(19) . . ?
O4 W4 O27 102.1(2) . 2_657 ?
O4 W4 O24 101.9(3) . . ?
O27 W4 O24 91.1(2) 2_657 . ?
O4 W4 O13 97.1(2) . . ?
O27 W4 O13 160.2(2) 2_657 . ?
O24 W4 O13 89.6(2) . . ?
O4 W4 O23 99.7(3) . . ?
O27 W4 O23 87.0(2) 2_657 . ?
O24 W4 O23 158.29(18) . . ?
O13 W4 O23 85.1(2) . . ?
O4 W4 O29 169.3(3) . . ?
O27 W4 O29 86.22(18) 2_657 . ?
O24 W4 O29 84.49(19) . . ?
O13 W4 O29 74.10(18) . . ?
O23 W4 O29 73.80(18) . . ?
O5 W5 O25 102.0(2) . 2_657 ?
O5 W5 O19 100.1(3) . . ?
O25 W5 O19 89.3(2) 2_657 . ?
O5 W5 O24 101.7(2) . . ?
O25 W5 O24 88.1(2) 2_657 . ?
O19 W5 O24 158.1(2) . . ?
O5 W5 O14 99.2(2) . . ?
O25 W5 O14 158.8(2) 2_657 . ?
O19 W5 O14 87.41(19) . . ?
O24 W5 O14 87.2(2) . . ?
O5 W5 O30 171.1(2) . . ?
O25 W5 O30 85.0(2) 2_657 . ?
O19 W5 O30 74.3(2) . . ?
O24 W5 O30 83.84(19) . . ?
O14 W5 O30 73.92(19) . . ?
O6 W6 O20 101.8(2) . . ?
O6 W6 O26 101.3(2) . . ?
O20 W6 O26 88.4(2) . . ?
O6 W6 O15 99.8(2) . . ?
O20 W6 O15 90.3(2) . . ?
O26 W6 O15 158.7(2) . . ?
O6 W6 O19 100.5(3) . . ?
O20 W6 O19 157.6(2) . . ?
O26 W6 O19 85.66(18) . . ?
O15 W6 O19 87.50(19) . . ?
O6 W6 O30 171.1(2) . . ?
O20 W6 O30 84.6(2) . . ?
O26 W6 O30 84.9(2) . . ?
O15 W6 O30 73.8(2) . . ?
O19 W6 O30 73.4(2) . . ?
O7 W7 O20 101.7(3) . . ?
O7 W7 O27 100.5(2) . . ?
O20 W7 O27 87.2(2) . . ?
O7 W7 O16 100.5(2) . . ?
O20 W7 O16 90.7(2) . . ?
O27 W7 O16 158.9(2) . . ?
O7 W7 O21 100.2(3) . . ?
O20 W7 O21 158.00(18) . . ?
O27 W7 O21 86.5(2) . . ?
O16 W7 O21 87.8(2) . . ?
O7 W7 O28 171.7(3) . . ?
O20 W7 O28 84.7(2) . . ?
O27 W7 O28 84.87(19) . . ?
O16 W7 O28 74.06(19) . . ?
O21 W7 O28 73.7(2) . . ?
O8 W8 O22 103.1(3) . . ?
O8 W8 O17 98.7(3) . . ?
O22 W8 O17 92.2(2) . . ?
O8 W8 O25 102.2(3) . . ?
O22 W8 O25 88.37(19) . . ?
O17 W8 O25 158.5(2) . . ?
O8 W8 O21 97.9(2) . . ?
O22 W8 O21 159.0(2) . . ?
O17 W8 O21 86.3(2) . . ?
O25 W8 O21 85.6(2) . . ?
O8 W8 O28 169.5(2) . . ?
O22 W8 O28 84.8(2) . . ?
O17 W8 O28 73.9(2) . . ?
O25 W8 O28 84.7(2) . . ?
O21 W8 O28 74.5(2) . . ?
O9 W9 O23 101.6(2) . . ?
O9 W9 O26 102.0(3) . 2_657 ?
O23 W9 O26 87.41(19) . 2_657 ?
O9 W9 O18 98.1(3) . . ?
O23 W9 O18 86.94(19) . . ?
O26 W9 O18 159.9(2) 2_657 . ?
O9 W9 O22 101.4(2) . . ?
O23 W9 O22 156.9(2) . . ?
O26 W9 O22 89.17(19) 2_657 . ?
O18 W9 O22 88.52(19) . . ?
O9 W9 O29 171.0(2) . . ?
O23 W9 O29 74.60(19) . . ?
O26 W9 O29 86.1(2) 2_657 . ?
O18 W9 O29 73.8(2) . . ?
O22 W9 O29 82.4(2) . . ?
O29 S O28 103.1(3) . . ?
O29 S O30 104.6(3) . . ?
O28 S O30 102.6(3) . . ?
W2 O10 W1 149.4(3) . . ?
W3 O11 W2 152.0(3) . . ?
W1 O12 W3 149.2(3) . . ?
W2 O13 W4 123.2(2) . . ?
W3 O14 W5 124.7(3) . . ?
W3 O15 W6 125.2(3) . . ?
W7 O16 W1 123.1(2) . . ?
W8 O17 W1 123.8(3) . . ?
W2 O18 W9 124.1(3) . . ?
W5 O19 W6 121.7(3) . . ?
W6 O20 W7 156.5(3) . . ?
W7 O21 W8 120.7(2) . . ?
W8 O22 W9 157.0(3) . . ?
W9 O23 W4 120.8(2) . . ?
W4 O24 W5 154.8(3) . . ?
W5 O25 W8 145.6(3) 2_657 . ?
W6 O26 W9 149.2(3) . 2_657 ?
W4 O27 W7 147.7(3) 2_657 . ?
S O28 W8 121.8(3) . . ?
S O28 W7 122.7(3) . . ?
W8 O28 W7 91.02(17) . . ?
S O28 W1 130.0(3) . . ?
W8 O28 W1 90.9(2) . . ?
W7 O28 W1 89.77(15) . . ?
S O29 W4 122.0(3) . . ?
S O29 W9 123.7(3) . . ?
W4 O29 W9 90.66(17) . . ?
S O29 W2 129.6(2) . . ?
W4 O29 W2 89.96(16) . . ?
W9 O29 W2 90.0(2) . . ?
S O30 W5 122.7(2) . . ?
S O30 W6 124.6(3) . . ?
W5 O30 W6 90.6(2) . . ?
S O30 W3 128.6(3) . . ?
W5 O30 W3 89.62(18) . . ?
W6 O30 W3 89.41(18) . . ?
C15 N1 C11 114.5(7) . . ?
C15 N1 C13 111.0(5) . . ?
C11 N1 C13 110.3(6) . . ?
C23 N2 C25 112.1(9) . . ?
C23 N2 C21 110.4(9) . . ?
C25 N2 C21 115.5(11) . . ?
N1 C11 C12 112.0(7) . . ?
O31 C12 C11 106.4(8) . . ?
N1 C13 C14 110.9(7) . . ?
O32 C14 C13 107.1(7) . . ?
N1 C15 C16 114.9(6) . . ?
O33 C16 C15 107.1(7) . . ?
C22 C21 N2 113.1(10) . . ?
O34 C22 C21 112.8(9) . . ?
C24 C23 N2 119.7(9) . . ?
O35 C24 C23 126.5(12) . . ?
C26 C25 N2 109.5(13) . . ?
O36 C26 C25 113.2(13) . . ?
C33 N3 C31 109.1(7) . . ?
C33 N3 C35 107.7(8) . . ?
C31 N3 C35 110.2(6) . . ?
N3 C31 C32 107.7(8) . . ?
O37 C32 C31 112.8(10) . . ?
N3 C33 C34 109.6(9) . . ?
O38 C34 C33 108.2(8) . . ?
N3 C35 C36 108.5(7) . . ?
O39 C36 C35 102.7(9) . . ?
C33' N3' C31' 114.4(8) . . ?
C33' N3' C35' 112.7(11) . . ?
C31' N3' C35' 108.7(8) . . ?
N3' C31' C32' 107.3(10) . . ?
O37' C32' C31' 105.9(13) . . ?
N3' C33' C34' 108.3(9) . . ?
O38' C34' C33' 108.2(12) . . ?
N3' C35' C36' 109.6(12) . . ?
O39' C36' C35' 101.1(11) . . ?

loop_
_geom_bond_atom_site_label_1
_geom_bond_atom_site_label_2
_geom_bond_distance
_geom_bond_site_symmetry_2
_geom_bond_publ_flag
W1 O1 1.705(5) . ?
W1 O12 1.900(6) . ?
W1 O10 1.918(4) . ?
W1 O16 1.927(5) . ?
W1 O17 1.930(6) . ?
W1 O28 2.416(5) . ?
W2 O2 1.710(5) . ?
W2 O10 1.897(4) . ?
W2 O13 1.906(5) . ?
W2 O11 1.906(6) . ?
W2 O18 1.919(6) . ?
W2 O29 2.443(5) . ?
W3 O3 1.689(4) . ?
W3 O14 1.900(5) . ?
W3 O11 1.905(6) . ?
W3 O15 1.906(5) . ?
W3 O12 1.906(5) . ?
W3 O30 2.470(5) . ?
W4 O4 1.677(5) . ?
W4 O27 1.884(5) 2_657 ?
W4 O24 1.901(6) . ?
W4 O13 1.949(5) . ?
W4 O23 1.953(6) . ?
W4 O29 2.354(4) . ?
W5 O5 1.712(5) . ?
W5 O25 1.874(4) 2_657 ?
W5 O19 1.893(5) . ?
W5 O24 1.909(5) . ?
W5 O14 1.936(5) . ?
W5 O30 2.349(5) . ?
W6 O6 1.700(6) . ?
W6 O20 1.890(5) . ?
W6 O26 1.895(5) . ?
W6 O15 1.918(5) . ?
W6 O19 1.936(4) . ?
W6 O30 2.355(5) . ?
W7 O7 1.688(5) . ?
W7 O20 1.918(6) . ?
W7 O27 1.918(5) . ?
W7 O16 1.919(5) . ?
W7 O21 1.924(6) . ?
W7 O28 2.377(5) . ?
W8 O8 1.705(6) . ?
W8 O22 1.878(4) . ?
W8 O17 1.903(5) . ?
W8 O25 1.933(5) . ?
W8 O21 1.941(5) . ?
W8 O28 2.331(6) . ?
W9 O9 1.707(7) . ?
W9 O23 1.901(5) . ?
W9 O26 1.903(5) 2_657 ?
W9 O18 1.922(5) . ?
W9 O22 1.933(4) . ?
W9 O29 2.358(6) . ?
S O29 1.667(6) . ?
S O28 1.672(6) . ?
S O30 1.682(7) . ?
O25 W5 1.874(4) 2_657 ?
O26 W9 1.903(5) 2_657 ?
O27 W4 1.884(5) 2_657 ?
O31 C12 1.426(10) . ?
O32 C14 1.402(11) . ?
O33 C16 1.437(10) . ?
O34 C22 1.311(13) . ?
O35 C24 1.260(15) . ?
O36 C26 1.307(16) . ?
N1 C15 1.473(10) . ?
N1 C11 1.491(9) . ?
N1 C13 1.494(11) . ?
N2 C23 1.465(11) . ?
N2 C25 1.523(16) . ?
N2 C21 1.551(15) . ?
C11 C12 1.494(12) . ?
C13 C14 1.506(12) . ?
C15 C16 1.490(13) . ?
C21 C22 1.424(14) . ?
C23 C24 1.398(16) . ?
C25 C26 1.50(3) . ?
O37 C32 1.403(12) . ?
O38 C34 1.410(12) . ?
O39 C36 1.417(11) . ?
N3 C33 1.509(12) . ?
N3 C31 1.515(10) . ?
N3 C35 1.519(10) . ?
C31 C32 1.547(13) . ?
C33 C34 1.549(11) . ?
C35 C36 1.550(11) . ?
O37' C32' 1.403(12) . ?
O38' C34' 1.413(13) . ?
O39' C36' 1.414(14) . ?
N3' C33' 1.508(11) . ?
N3' C31' 1.514(10) . ?
N3' C35' 1.514(11) . ?
C31' C32' 1.548(14) . ?
C33' C34' 1.553(13) . ?
C35' C36' 1.552(12) . ?
